data_2106520
loop_
_publ_author_name
'Huang, C.Y.'
'Weil, J.A.'
'Robertson, B.E.'

_publ_section_title
;
 Mue-amido-mue-nitrito-bis(tetraamminecobalt(III)) tetrachloride dihydrate
;
_journal_name_full 'Acta Crystallographica B (24,1968-38,1982)'
_journal_page_first 914
_journal_page_last 916
_journal_volume 31
_journal_year 1975
_chemical_formula_sum 'Cl4 Co2 H30 N10 O4'
_chemical_name_systematic 'Co2 (N H3)8 (N H2) (N O2) Cl4 (H2 O)2'
_space_group_IT_number 36
_symmetry_space_group_name_Hall 'C 2c -2c'
_symmetry_space_group_name_H-M 'C c m 21'
_cell_angle_alpha 90
_cell_angle_beta 90
_cell_angle_gamma 90
_cell_formula_units_Z 4
_cell_length_a 11.221
_cell_length_b 17.529
_cell_length_c 9.729
_cell_volume 1913.625
_citation_journal_id_ASTM ACBCAR
_cod_data_source_file Huang_ACBCAR_1975_1946.cif
_cod_data_source_block H30Cl4Co2N10O4
_cod_original_sg_symbol_Hall 'C 2c -2 (y,-x,z)'
_cod_original_formula_sum 'H30 Cl4 Co2 N10 O4'
_cod_database_code 2106520

loop_
_symmetry_equiv_pos_as_xyz
x,y,z
-x,-y,z+1/2
x,-y,z
-x,y,z+1/2
x+1/2,y+1/2,z
-x+1/2,-y+1/2,z+1/2
x+1/2,-y+1/2,z
-x+1/2,y+1/2,z+1/2

loop_
_atom_site_label
_atom_site_type_symbol
_atom_site_fract_x
_atom_site_fract_y
_atom_site_fract_z
_atom_site_occupancy
_atom_site_U_iso_or_equiv
H11 H+1 0.226 0.185 0.061 1 0.0
N3 N-3 0.1991 0.1886 0.356 1 0.0
N1 N-3 0.3993 0.0993 0.3218 1 0.0
Cl2 Cl-1 0.3794 0.5 0.375 1 0.0
O1 O-2 0.1859 0.0373 0.4101 0.5 0.0
H3 H+1 0.405 0.085 0.41 1 0.0
H12 H+1 0.341 0.174 0.091 1 0.0
H13 H+1 0.24 0 0.063 1 0.0
H5 H+1 0.04 0.142 0.168 1 0.0
N5 N-3 0.2728 0 0.1579 1 0.0
H8 H+1 0.25 0.216 0.387 1 0.0
H4 H+1 0.05 0.071 0.13 1 0.0
N6 N+3 0.1859 0.0373 0.4101 0.5 0.0
Cl1 Cl-1 0.0428 0.2625 0.0451 1 0.0
Cl3 Cl-1 0.0648 0.5 0.1066 1 0.0
H1 H+1 0.445 0.08 0.28 1 0.0
H2 H+1 0.419 0.143 0.349 1 0.0
H15 H+1 0.254 0.393 0.215 1 0.0
H7 H+1 0.11 0.195 0.393 1 0.0
O2 O-2 0.1488 0.0626 0.5134 0.5 0.0
N4 N-3 0.282 0.1529 0.0905 1 0.0
Co1 Co+3 0.2365 0.09394 0.25 1 0.0
H9 H+1 0.194 0.226 0.266 1 0.0
H14 H+1 0.363 0 0.127 1 0.0
H10 H+1 0.295 0.129 0.028 1 0.0
N2 N-3 0.0731 0.0937 0.1815 1 0.0
H6 H+1 0.017 0.081 0.271 1 0.0
O3 O-2 0.2349 0.3515 0.2507 1 0.0
